data_4301723
loop_
_publ_author_name
'Xiao-Yan Tang'
'Rong-Xin Yuan'
'Zhi-Gang Ren'
'Hong-Xi Li'
'Yong Zhang'
'Jian-Ping Lang'

_publ_contact_author_address
;         
College of Chemistry, Chemical Engineering and Materials Science 
Suzhou University, Suzhou 215123, Jiangsu, 
P. R. China
;
_publ_contact_author_email jplang@suda.edu.cn
_publ_contact_author_fax 86-512-65880089
_publ_contact_author_name 'Jian-Ping Lang'
_publ_contact_author_phone 86-512-65882865
_publ_section_title
;
Interactions of a Cationic Mercury(II) Thiolate Complex
[Hg(Tab)2](PF6)2 with N-Donor Ligands
;
_journal_name_full 'Inorganic Chemistry'
_journal_page_first 2639
_journal_page_last 2651
_journal_paper_doi 10.1021/ic8021744
_journal_volume 48
_journal_year 2009
_chemical_formula_moiety '2(C22 H38 Hg N4 S2), 4(F6 P), C2 H3 N'
_chemical_formula_sum 'C46 H79 F24 Hg2 N9 P4 S4'
_chemical_formula_weight 1867.52
_chemical_name_systematic
; 
 ? 
;
_space_group_IT_number 14
_symmetry_cell_setting monoclinic
_symmetry_space_group_name_Hall '-P 2yn'
_symmetry_space_group_name_H-M 'P 1 21/n 1'
_atom_sites_solution_hydrogens geom
_atom_sites_solution_primary direct
_atom_sites_solution_secondary difmap
_cell_angle_alpha 90.00
_cell_angle_beta 109.77(3)
_cell_angle_gamma 90.00
_cell_formula_units_Z 2
_cell_length_a 18.777(4)
_cell_length_b 8.5461(17)
_cell_length_c 23.813(5)
_cell_measurement_reflns_used 9442
_cell_measurement_temperature 291(2)
_cell_measurement_theta_max 25.3491
_cell_measurement_theta_min 3.2283
_cell_volume 3596.0(15)
_computing_cell_refinement 'CrystalClear, Ver. 1.30 (Rigaku/MSC, 2001)'
_computing_data_collection 'CrystalClear, Ver. 1.30 (Rigaku/MSC, 2001)'
_computing_data_reduction 'CrystalStructure, Ver. 3.60 (Rigaku/MSC, 2004)'
_computing_molecular_graphics 'SHELXL-97 (Sheldrick, 1997)'
_computing_publication_material 'SHELXL-97 (Sheldrick, 1997)'
_computing_structure_refinement 'SHELXL-97 (Sheldrick, 1997)'
_computing_structure_solution 'SHELXS-97 (Sheldrick, 1990)'
_diffrn_ambient_temperature 291(2)
_diffrn_measured_fraction_theta_full 0.960
_diffrn_measured_fraction_theta_max 0.960
_diffrn_measurement_device_type 'Rigaku Mercury'
_diffrn_measurement_method \w
_diffrn_radiation_monochromator graphite
_diffrn_radiation_source 'fine-focus sealed tube'
_diffrn_radiation_type MoK\a
_diffrn_radiation_wavelength 0.71073
_diffrn_reflns_av_R_equivalents 0.1080
_diffrn_reflns_av_sigmaI/netI 0.1330
_diffrn_reflns_limit_h_max 20
_diffrn_reflns_limit_h_min -20
_diffrn_reflns_limit_k_max 7
_diffrn_reflns_limit_k_min -10
_diffrn_reflns_limit_l_max 28
_diffrn_reflns_limit_l_min -27
_diffrn_reflns_number 16764
_diffrn_reflns_theta_full 25.00
_diffrn_reflns_theta_max 25.00
_diffrn_reflns_theta_min 3.23
_diffrn_standards_decay_% 0
_diffrn_standards_interval_count 0
_diffrn_standards_interval_time 0
_diffrn_standards_number 0
_exptl_absorpt_coefficient_mu 4.569
_exptl_absorpt_correction_T_max 0.7631
_exptl_absorpt_correction_T_min 0.3484
_exptl_absorpt_correction_type multi-scan
_exptl_absorpt_process_details 'Jacobson, R. (1998) Private communication to Rigaku Corp.'
_exptl_crystal_colour colorless
_exptl_crystal_density_diffrn 1.725
_exptl_crystal_density_method 'not measured'
_exptl_crystal_description plate
_exptl_crystal_F_000 1836
_exptl_crystal_size_max 0.50
_exptl_crystal_size_mid 0.20
_exptl_crystal_size_min 0.06
_refine_diff_density_max 1.133
_refine_diff_density_min -1.214
_refine_diff_density_rms 0.189
_refine_ls_extinction_coef 0.0015(3)
_refine_ls_extinction_expression Fc^*^=kFc[1+0.001xFc^2^\l^3^/sin(2\q)]^-1/4^
_refine_ls_extinction_method SHELXL
_refine_ls_goodness_of_fit_ref 1.067
_refine_ls_hydrogen_treatment constr
_refine_ls_matrix_type full
_refine_ls_number_parameters 409
_refine_ls_number_reflns 6083
_refine_ls_number_restraints 186
_refine_ls_restrained_S_all 1.052
_refine_ls_R_factor_all 0.1741
_refine_ls_R_factor_gt 0.1091
_refine_ls_shift/su_max 0.002
_refine_ls_shift/su_mean 0.000
_refine_ls_structure_factor_coef Fsqd
_refine_ls_weighting_details 'calc w=1/[\s^2^(Fo^2^)+(0.0917P)^2^+49.1104P] where P=(Fo^2^+2Fc^2^)/3'
_refine_ls_weighting_scheme calc
_refine_ls_wR_factor_gt 0.2238
_refine_ls_wR_factor_ref 0.2597
_reflns_number_gt 3668
_reflns_number_total 6083
_reflns_threshold_expression >2sigma(I)
_cod_data_source_file ic8021744_si_002_07.cif
_cod_data_source_block 8
_cod_original_sg_symbol_H-M 'P 21/n'
_cod_database_code 4301723

loop_
_symmetry_equiv_pos_as_xyz
'x, y, z'
'-x+1/2, y+1/2, -z+1/2'
'-x, -y, -z'
'x-1/2, -y-1/2, z-1/2'

loop_
_atom_site_label
_atom_site_type_symbol
_atom_site_fract_x
_atom_site_fract_y
_atom_site_fract_z
_atom_site_U_iso_or_equiv
_atom_site_adp_type
_atom_site_occupancy
_atom_site_symmetry_multiplicity
_atom_site_calc_flag
_atom_site_refinement_flags
_atom_site_disorder_assembly
_atom_site_disorder_group
Hg1 Hg 0.63964(4) 0.18796(10) 0.17550(4) 0.0628(4) Uani 1 1 d . . .
S1 S 0.6788(3) 0.4085(6) 0.1319(3) 0.0659(14) Uani 1 1 d . . .
S2 S 0.6141(3) -0.0868(6) 0.1651(3) 0.0715(16) Uani 1 1 d . . .
N1 N 0.7626(8) 0.2182(17) -0.0818(6) 0.050(4) Uani 1 1 d . . .
N2 N 0.4738(8) -0.2091(17) 0.3560(7) 0.054(4) Uani 1 1 d . . .
N3 N 0.7059(9) 0.226(2) 0.2818(8) 0.070(5) Uani 1 1 d . . .
H3A H 0.7104 0.1340 0.3011 0.084 Uiso 1 1 calc R . .
H3B H 0.7527 0.2636 0.2878 0.084 Uiso 1 1 calc R . .
N4 N 0.5498(9) 0.3213(19) 0.2145(9) 0.071(5) Uani 1 1 d . . .
H4 H 0.5069 0.2621 0.2035 0.085 Uiso 1 1 calc R . .
C1 C 0.7059(9) 0.346(2) 0.0731(9) 0.052(5) Uani 1 1 d . . .
C2 C 0.7232(13) 0.455(2) 0.0365(9) 0.075(6) Uani 1 1 d . . .
H2A H 0.7228 0.5610 0.0454 0.090 Uiso 1 1 calc R . .
C3 C 0.7409(13) 0.410(2) -0.0124(10) 0.077(7) Uani 1 1 d . . .
H3 H 0.7511 0.4875 -0.0361 0.093 Uiso 1 1 calc R . .
C4 C 0.7440(10) 0.261(2) -0.0276(9) 0.051(5) Uani 1 1 d . . .
C5 C 0.7265(13) 0.148(2) 0.0068(12) 0.084(7) Uani 1 1 d . . .
H5A H 0.7267 0.0423 -0.0024 0.100 Uiso 1 1 calc R . .
C6 C 0.7088(12) 0.198(3) 0.0557(11) 0.080(7) Uani 1 1 d . . .
H6A H 0.6976 0.1204 0.0789 0.096 Uiso 1 1 calc R . .
C7 C 0.7198(14) 0.316(3) -0.1324(11) 0.096(3) Uani 1 1 d . . .
H7A H 0.7297 0.4241 -0.1221 0.144 Uiso 1 1 calc R . .
H7B H 0.6667 0.2952 -0.1423 0.144 Uiso 1 1 calc R . .
H7C H 0.7349 0.2919 -0.1662 0.144 Uiso 1 1 calc R . .
C8 C 0.7410(14) 0.053(3) -0.1033(11) 0.096(3) Uani 1 1 d . . .
H8A H 0.6877 0.0392 -0.1119 0.144 Uiso 1 1 calc R . .
H8B H 0.7684 -0.0191 -0.0728 0.144 Uiso 1 1 calc R . .
H8C H 0.7533 0.0351 -0.1387 0.144 Uiso 1 1 calc R . .
C9 C 0.8457(15) 0.236(3) -0.0687(11) 0.096(3) Uani 1 1 d . . .
H9A H 0.8608 0.3405 -0.0548 0.144 Uiso 1 1 calc R . .
H9B H 0.8575 0.2169 -0.1043 0.144 Uiso 1 1 calc R . .
H9C H 0.8724 0.1625 -0.0384 0.144 Uiso 1 1 calc R . .
C10 C 0.5734(10) -0.1181(19) 0.2223(9) 0.053(5) Uani 1 1 d . . .
C11 C 0.4958(11) -0.096(2) 0.2121(9) 0.064(5) Uani 1 1 d . . .
H11A H 0.4650 -0.0576 0.1753 0.076 Uiso 1 1 calc R . .
C12 C 0.4644(10) -0.129(2) 0.2548(9) 0.061(5) Uani 1 1 d . . .
H12A H 0.4125 -0.1185 0.2462 0.074 Uiso 1 1 calc R . .
C13 C 0.5085(9) -0.177(2) 0.3090(8) 0.048(4) Uani 1 1 d . . .
C14 C 0.5843(11) -0.203(2) 0.3214(9) 0.065(6) Uani 1 1 d . . .
H14A H 0.6136 -0.2435 0.3581 0.079 Uiso 1 1 calc R . .
C15 C 0.6165(10) -0.167(2) 0.2789(10) 0.063(5) Uani 1 1 d . . .
H15A H 0.6686 -0.1767 0.2886 0.075 Uiso 1 1 calc R . .
C16 C 0.4255(14) -0.349(3) 0.3420(11) 0.096(3) Uani 1 1 d . . .
H16A H 0.4552 -0.4380 0.3393 0.144 Uiso 1 1 calc R . .
H16B H 0.3854 -0.3339 0.3047 0.144 Uiso 1 1 calc R . .
H16C H 0.4043 -0.3657 0.3730 0.144 Uiso 1 1 calc R . .
C17 C 0.4285(14) -0.074(3) 0.3623(11) 0.096(3) Uani 1 1 d . . .
H17A H 0.4070 -0.0954 0.3928 0.144 Uiso 1 1 calc R . .
H17B H 0.3887 -0.0551 0.3251 0.144 Uiso 1 1 calc R . .
H17C H 0.4604 0.0168 0.3732 0.144 Uiso 1 1 calc R . .
C18 C 0.5311(15) -0.230(3) 0.4165(11) 0.096(3) Uani 1 1 d . . .
H18A H 0.5630 -0.3176 0.4162 0.144 Uiso 1 1 calc R . .
H18B H 0.5060 -0.2485 0.4449 0.144 Uiso 1 1 calc R . .
H18C H 0.5615 -0.1371 0.4275 0.144 Uiso 1 1 calc R . .
C19 C 0.6627(14) 0.337(3) 0.3048(11) 0.099(9) Uani 1 1 d . . .
H19A H 0.6790 0.3285 0.3479 0.119 Uiso 1 1 calc R . .
H19B H 0.6735 0.4430 0.2952 0.119 Uiso 1 1 calc R . .
C20 C 0.5835(16) 0.310(4) 0.2807(12) 0.112(9) Uani 1 1 d . . .
H20A H 0.5583 0.3855 0.2981 0.130 Uiso 1 1 calc R . .
H20B H 0.5732 0.2069 0.2928 0.130 Uiso 1 1 calc R . .
C21 C 0.5273(13) 0.477(2) 0.1918(12) 0.083(7) Uani 1 1 d . . .
H21A H 0.5721 0.5380 0.1949 0.100 Uiso 1 1 calc R . .
H21B H 0.5015 0.5278 0.2159 0.100 Uiso 1 1 calc R . .
C22 C 0.4774(15) 0.474(3) 0.1296(13) 0.110(9) Uani 1 1 d . . .
H22A H 0.4645 0.5786 0.1156 0.166 Uiso 1 1 calc R . .
H22B H 0.4322 0.4170 0.1267 0.166 Uiso 1 1 calc R . .
H22C H 0.5028 0.4228 0.1057 0.166 Uiso 1 1 calc R . .
P1 P 0.3323(3) 0.2810(6) 0.2298(2) 0.0621(14) Uani 1 1 d D . .
P2 P 0.5967(3) 0.2673(6) 0.4653(3) 0.0662(15) Uani 1 1 d D . .
F1 F 0.4113(11) 0.256(3) 0.2804(12) 0.104(8) Uani 0.646(12) 1 d PDU A 1
F2 F 0.301(2) 0.362(4) 0.2757(15) 0.128(11) Uani 0.646(12) 1 d PDU A 1
F3 F 0.2574(16) 0.319(6) 0.1767(13) 0.119(13) Uani 0.646(12) 1 d PDU A 1
F4 F 0.373(3) 0.437(3) 0.222(2) 0.096(14) Uani 0.646(12) 1 d PDU A 1
F5 F 0.3671(15) 0.210(4) 0.1838(11) 0.101(9) Uani 0.646(12) 1 d PDU A 1
F6 F 0.300(3) 0.115(3) 0.237(3) 0.129(14) Uani 0.646(12) 1 d PDU A 1
F1A F 0.366(4) 0.277(7) 0.2999(6) 0.130(18) Uani 0.354(12) 1 d PDU A 2
F2A F 0.259(3) 0.351(8) 0.237(4) 0.15(2) Uani 0.354(12) 1 d PDU A 2
F3A F 0.281(4) 0.283(11) 0.1621(13) 0.13(2) Uani 0.354(12) 1 d PDU A 2
F4A F 0.352(5) 0.457(4) 0.222(4) 0.10(3) Uani 0.354(12) 1 d PDU A 2
F5A F 0.400(3) 0.205(7) 0.214(3) 0.118(18) Uani 0.354(12) 1 d PDU A 2
F6A F 0.312(5) 0.110(3) 0.244(4) 0.101(9) Uani 0.354(12) 1 d PDU A 2
F7 F 0.5086(10) 0.239(6) 0.451(2) 0.103(3) Uani 0.354(12) 1 d PDU A 1
F8 F 0.6032(14) 0.1153(19) 0.5054(9) 0.103(3) Uani 0.646(12) 1 d PDU A 1
F9 F 0.5976(13) 0.375(3) 0.5200(9) 0.103(3) Uani 0.646(12) 1 d PDU A 1
F10 F 0.6866(7) 0.270(3) 0.4907(11) 0.103(3) Uani 0.646(12) 1 d PDU A 1
F11 F 0.6016(14) 0.410(2) 0.4243(9) 0.103(3) Uani 0.646(12) 1 d PDU A 1
F12 F 0.6012(14) 0.153(3) 0.4140(9) 0.103(3) Uani 0.646(12) 1 d PDU A 1
F7A F 0.5157(9) 0.297(3) 0.4169(9) 0.103(3) Uani 0.646(12) 1 d PDU A 2
F8A F 0.544(2) 0.140(4) 0.480(2) 0.103(3) Uani 0.354(12) 1 d PDU A 2
F9A F 0.563(2) 0.396(4) 0.4980(18) 0.103(3) Uani 0.354(12) 1 d PDU A 2
F10A F 0.6634(19) 0.227(5) 0.5250(12) 0.103(3) Uani 0.354(12) 1 d PDU A 2
F11A F 0.643(2) 0.412(3) 0.454(2) 0.103(3) Uani 0.354(12) 1 d PDU A 2
F12A F 0.6224(14) 0.149(4) 0.4245(12) 0.103(3) Uani 0.354(12) 1 d PDU A 2
C23 C 0.4408(14) 0.172(4) 0.0150(12) 0.121(19) Uani 0.50 1 d PR . .
C24 C 0.4906(14) 0.257(4) -0.0136(12) 0.121(19) Uani 0.50 1 d PR . .
H24A H 0.4928 0.3658 -0.0037 0.182 Uiso 0.50 1 calc PR . .
H24B H 0.4699 0.2444 -0.0562 0.182 Uiso 0.50 1 calc PR . .
H24C H 0.5406 0.2130 0.0008 0.182 Uiso 0.50 1 calc PR . .
N5 N 0.4194(14) 0.098(4) 0.0493(12) 0.15(2) Uani 0.50 1 d PR . .

loop_
_atom_site_aniso_label
_atom_site_aniso_U_11
_atom_site_aniso_U_22
_atom_site_aniso_U_33
_atom_site_aniso_U_23
_atom_site_aniso_U_13
_atom_site_aniso_U_12
Hg1 0.0670(6) 0.0611(5) 0.0731(6) 0.0050(5) 0.0406(4) -0.0008(4)
S1 0.079(4) 0.058(3) 0.076(4) -0.007(3) 0.046(3) -0.007(3)
S2 0.092(4) 0.048(3) 0.089(4) -0.010(3) 0.051(3) 0.004(3)
N1 0.045(8) 0.059(10) 0.052(9) 0.012(8) 0.025(7) 0.015(7)
N2 0.051(9) 0.041(9) 0.074(11) -0.006(8) 0.027(8) -0.007(7)
N3 0.068(11) 0.068(12) 0.083(13) 0.014(10) 0.038(10) -0.006(8)
N4 0.069(11) 0.055(11) 0.105(15) -0.007(11) 0.051(10) 0.013(8)
C1 0.039(10) 0.045(12) 0.080(14) 0.003(10) 0.031(9) 0.003(7)
C2 0.125(18) 0.041(12) 0.073(15) -0.018(11) 0.051(14) -0.037(12)
C3 0.15(2) 0.030(11) 0.077(15) -0.007(11) 0.070(15) -0.015(11)
C4 0.065(12) 0.030(10) 0.064(13) 0.002(9) 0.031(10) -0.001(8)
C5 0.107(18) 0.045(13) 0.12(2) 0.010(13) 0.062(16) 0.012(11)
C6 0.101(17) 0.066(15) 0.097(18) -0.001(14) 0.064(15) -0.024(13)
C7 0.116(8) 0.097(8) 0.090(8) -0.002(6) 0.053(7) 0.000(6)
C8 0.116(8) 0.097(8) 0.090(8) -0.002(6) 0.053(7) 0.000(6)
C9 0.116(8) 0.097(8) 0.090(8) -0.002(6) 0.053(7) 0.000(6)
C10 0.065(12) 0.024(9) 0.079(15) -0.016(9) 0.035(11) 0.003(8)
C11 0.059(13) 0.053(12) 0.066(14) 0.011(11) 0.004(11) 0.006(9)
C12 0.035(10) 0.083(15) 0.060(14) 0.021(11) 0.007(10) 0.007(9)
C13 0.043(10) 0.048(11) 0.054(12) -0.021(10) 0.017(9) -0.009(8)
C14 0.076(14) 0.069(14) 0.052(12) 0.036(11) 0.024(11) -0.003(11)
C15 0.047(11) 0.049(12) 0.083(16) 0.004(11) 0.011(11) 0.000(9)
C16 0.116(8) 0.097(8) 0.090(8) -0.002(6) 0.053(7) 0.000(6)
C17 0.116(8) 0.097(8) 0.090(8) -0.002(6) 0.053(7) 0.000(6)
C18 0.116(8) 0.097(8) 0.090(8) -0.002(6) 0.053(7) 0.000(6)
C19 0.091(19) 0.14(3) 0.066(16) -0.027(16) 0.026(14) -0.030(17)
C20 0.13(2) 0.13(2) 0.09(2) -0.035(19) 0.054(18) 0.011(19)
C21 0.090(16) 0.048(13) 0.14(2) 0.007(14) 0.069(17) 0.024(11)
C22 0.11(2) 0.11(2) 0.11(2) 0.053(19) 0.041(19) 0.024(17)
P1 0.071(4) 0.050(3) 0.071(4) 0.005(3) 0.032(3) 0.005(2)
P2 0.084(4) 0.050(3) 0.068(4) -0.007(3) 0.031(3) -0.005(3)
F1 0.108(18) 0.096(16) 0.089(18) 0.020(15) 0.009(15) -0.011(14)
F2 0.18(3) 0.15(2) 0.09(2) 0.00(2) 0.09(2) 0.04(2)
F3 0.067(17) 0.14(3) 0.13(2) 0.05(2) 0.000(16) 0.033(15)
F4 0.13(3) 0.07(2) 0.10(2) 0.021(17) 0.06(2) -0.016(19)
F5 0.092(17) 0.111(17) 0.107(18) -0.021(16) 0.045(14) 0.014(14)
F6 0.13(3) 0.075(16) 0.18(3) 0.031(16) 0.05(2) -0.053(16)
F1A 0.19(4) 0.14(4) 0.04(2) 0.02(2) 0.01(3) -0.04(4)
F2A 0.14(4) 0.16(4) 0.14(4) -0.01(4) 0.05(3) 0.06(3)
F3A 0.12(4) 0.09(4) 0.13(4) 0.02(3) -0.01(3) 0.02(4)
F4A 0.13(5) 0.04(2) 0.09(4) -0.01(2) -0.03(4) 0.01(2)
F5A 0.08(3) 0.12(3) 0.17(4) 0.03(4) 0.06(3) 0.01(3)
F6A 0.092(17) 0.111(17) 0.107(18) -0.021(16) 0.045(14) 0.014(14)
F7 0.110(7) 0.091(5) 0.110(7) -0.017(5) 0.038(5) 0.002(5)
F8 0.110(7) 0.091(5) 0.110(7) -0.017(5) 0.038(5) 0.002(5)
F9 0.110(7) 0.091(5) 0.110(7) -0.017(5) 0.038(5) 0.002(5)
F10 0.110(7) 0.091(5) 0.110(7) -0.017(5) 0.038(5) 0.002(5)
F11 0.110(7) 0.091(5) 0.110(7) -0.017(5) 0.038(5) 0.002(5)
F12 0.110(7) 0.091(5) 0.110(7) -0.017(5) 0.038(5) 0.002(5)
F7A 0.110(7) 0.091(5) 0.110(7) -0.017(5) 0.038(5) 0.002(5)
F8A 0.110(7) 0.091(5) 0.110(7) -0.017(5) 0.038(5) 0.002(5)
F9A 0.110(7) 0.091(5) 0.110(7) -0.017(5) 0.038(5) 0.002(5)
F10A 0.110(7) 0.091(5) 0.110(7) -0.017(5) 0.038(5) 0.002(5)
F11A 0.110(7) 0.091(5) 0.110(7) -0.017(5) 0.038(5) 0.002(5)
F12A 0.110(7) 0.091(5) 0.110(7) -0.017(5) 0.038(5) 0.002(5)
C23 0.07(3) 0.14(4) 0.12(4) -0.09(3) 0.00(2) 0.01(2)
C24 0.07(3) 0.14(4) 0.12(4) -0.09(3) 0.00(2) 0.01(2)
N5 0.16(5) 0.08(3) 0.21(6) -0.03(4) 0.06(4) -0.02(3)

loop_
_atom_type_symbol
_atom_type_description
_atom_type_scat_dispersion_real
_atom_type_scat_dispersion_imag
_atom_type_scat_source
C C 0.0033 0.0016 'International Tables Vol C Tables 4.2.6.8 and 6.1.1.4'
H H 0.0000 0.0000 'International Tables Vol C Tables 4.2.6.8 and 6.1.1.4'
N N 0.0061 0.0033 'International Tables Vol C Tables 4.2.6.8 and 6.1.1.4'
F F 0.0171 0.0103 'International Tables Vol C Tables 4.2.6.8 and 6.1.1.4'
P P 0.1023 0.0942 'International Tables Vol C Tables 4.2.6.8 and 6.1.1.4'
S S 0.1246 0.1234 'International Tables Vol C Tables 4.2.6.8 and 6.1.1.4'
Hg Hg -2.3894 9.2266 'International Tables Vol C Tables 4.2.6.8 and 6.1.1.4'

loop_
_geom_angle_atom_site_label_1
_geom_angle_atom_site_label_2
_geom_angle_atom_site_label_3
_geom_angle
_geom_angle_site_symmetry_1
_geom_angle_site_symmetry_3
_geom_angle_publ_flag
S1 Hg1 S2 144.23(18) . . ?
S1 Hg1 N3 102.8(4) . . ?
S2 Hg1 N3 104.6(4) . . ?
S1 Hg1 N4 98.6(4) . . ?
S2 Hg1 N4 110.7(4) . . ?
N3 Hg1 N4 73.8(6) . . ?
C1 S1 Hg1 109.2(6) . . ?
C10 S2 Hg1 101.0(5) . . ?
C7 N1 C9 111.1(17) . . ?
C7 N1 C4 110.4(14) . . ?
C9 N1 C4 109.1(16) . . ?
C7 N1 C8 104.1(17) . . ?
C9 N1 C8 108.0(16) . . ?
C4 N1 C8 114.0(14) . . ?
C16 N2 C17 109.1(17) . . ?
C16 N2 C18 108.2(18) . . ?
C17 N2 C18 104.4(17) . . ?
C16 N2 C13 111.9(15) . . ?
C17 N2 C13 110.1(15) . . ?
C18 N2 C13 112.9(15) . . ?
C19 N3 Hg1 108.7(13) . . ?
C19 N3 H3A 109.9 . . ?
Hg1 N3 H3A 109.9 . . ?
C19 N3 H3B 109.9 . . ?
Hg1 N3 H3B 109.9 . . ?
H3A N3 H3B 108.3 . . ?
C21 N4 C20 115(2) . . ?
C21 N4 Hg1 115.8(13) . . ?
C20 N4 Hg1 105.6(13) . . ?
C21 N4 H4 106.7 . . ?
C20 N4 H4 106.7 . . ?
Hg1 N4 H4 106.7 . . ?
C6 C1 C2 113.4(18) . . ?
C6 C1 S1 126.5(15) . . ?
C2 C1 S1 120.0(15) . . ?
C3 C2 C1 121.6(18) . . ?
C3 C2 H2A 119.2 . . ?
C1 C2 H2A 119.2 . . ?
C4 C3 C2 122.9(19) . . ?
C4 C3 H3 118.5 . . ?
C2 C3 H3 118.5 . . ?
C3 C4 C5 118.0(19) . . ?
C3 C4 N1 120.9(16) . . ?
C5 C4 N1 121.1(17) . . ?
C4 C5 C6 117(2) . . ?
C4 C5 H5A 121.3 . . ?
C6 C5 H5A 121.3 . . ?
C1 C6 C5 127(2) . . ?
C1 C6 H6A 116.6 . . ?
C5 C6 H6A 116.6 . . ?
N1 C7 H7A 109.5 . . ?
N1 C7 H7B 109.5 . . ?
H7A C7 H7B 109.5 . . ?
N1 C7 H7C 109.5 . . ?
H7A C7 H7C 109.5 . . ?
H7B C7 H7C 109.5 . . ?
N1 C8 H8A 109.5 . . ?
N1 C8 H8B 109.5 . . ?
H8A C8 H8B 109.5 . . ?
N1 C8 H8C 109.5 . . ?
H8A C8 H8C 109.5 . . ?
H8B C8 H8C 109.5 . . ?
N1 C9 H9A 109.5 . . ?
N1 C9 H9B 109.5 . . ?
H9A C9 H9B 109.5 . . ?
N1 C9 H9C 109.5 . . ?
H9A C9 H9C 109.5 . . ?
H9B C9 H9C 109.5 . . ?
C15 C10 C11 116.0(18) . . ?
C15 C10 S2 121.8(14) . . ?
C11 C10 S2 122.1(17) . . ?
C12 C11 C10 121.8(18) . . ?
C12 C11 H11A 119.1 . . ?
C10 C11 H11A 119.1 . . ?
C13 C12 C11 119.9(17) . . ?
C13 C12 H12A 120.1 . . ?
C11 C12 H12A 120.1 . . ?
C12 C13 C14 121.0(18) . . ?
C12 C13 N2 119.5(16) . . ?
C14 C13 N2 119.4(16) . . ?
C13 C14 C15 119.3(18) . . ?
C13 C14 H14A 120.4 . . ?
C15 C14 H14A 120.4 . . ?
C14 C15 C10 121.7(18) . . ?
C14 C15 H15A 119.1 . . ?
C10 C15 H15A 119.1 . . ?
N2 C16 H16A 109.5 . . ?
N2 C16 H16B 109.5 . . ?
H16A C16 H16B 109.5 . . ?
N2 C16 H16C 109.5 . . ?
H16A C16 H16C 109.5 . . ?
H16B C16 H16C 109.5 . . ?
N2 C17 H17A 109.5 . . ?
N2 C17 H17B 109.5 . . ?
H17A C17 H17B 109.5 . . ?
N2 C17 H17C 109.5 . . ?
H17A C17 H17C 109.5 . . ?
H17B C17 H17C 109.5 . . ?
N2 C18 H18A 109.5 . . ?
N2 C18 H18B 109.5 . . ?
H18A C18 H18B 109.5 . . ?
N2 C18 H18C 109.5 . . ?
H18A C18 H18C 109.5 . . ?
H18B C18 H18C 109.5 . . ?
C20 C19 N3 112(2) . . ?
C20 C19 H19A 109.2 . . ?
N3 C19 H19A 109.2 . . ?
C20 C19 H19B 109.2 . . ?
N3 C19 H19B 109.2 . . ?
H19A C19 H19B 107.9 . . ?
C19 C20 N4 116(2) . . ?
C19 C20 H20A 108.4 . . ?
N4 C20 H20A 108.4 . . ?
C19 C20 H20B 108.4 . . ?
N4 C20 H20B 108.4 . . ?
H20A C20 H20B 107.5 . . ?
N4 C21 C22 111(2) . . ?
N4 C21 H21A 109.3 . . ?
C22 C21 H21A 109.3 . . ?
N4 C21 H21B 109.3 . . ?
C22 C21 H21B 109.3 . . ?
H21A C21 H21B 108.0 . . ?
C21 C22 H22A 109.5 . . ?
C21 C22 H22B 109.5 . . ?
H22A C22 H22B 109.5 . . ?
C21 C22 H22C 109.5 . . ?
H22A C22 H22C 109.5 . . ?
H22B C22 H22C 109.5 . . ?
F2 P1 F5 176(2) . . ?
F2 P1 F4A 79(4) . . ?
F5 P1 F4A 97(4) . . ?
F2 P1 F1A 52(3) . . ?
F5 P1 F1A 128(3) . . ?
F4A P1 F1A 97(4) . . ?
F2 P1 F3 91.3(19) . . ?
F5 P1 F3 89.4(18) . . ?
F4A P1 F3 84(4) . . ?
F1A P1 F3 142(4) . . ?
F2 P1 F4 91(2) . . ?
F5 P1 F4 85(2) . . ?
F1A P1 F4 96(3) . . ?
F3 P1 F4 94(3) . . ?
F2 P1 F5A 151(3) . . ?
F4A P1 F5A 98(5) . . ?
F1A P1 F5A 100(4) . . ?
F3 P1 F5A 118(3) . . ?
F4 P1 F5A 83(3) . . ?
F2 P1 F3A 118(3) . . ?
F5 P1 F3A 63(3) . . ?
F4A P1 F3A 88(5) . . ?
F1A P1 F3A 167(4) . . ?
F4 P1 F3A 92(4) . . ?
F5A P1 F3A 91(4) . . ?
F2 P1 F6A 95(3) . . ?
F5 P1 F6A 89(3) . . ?
F4A P1 F6A 173(5) . . ?
F1A P1 F6A 78(4) . . ?
F3 P1 F6A 99(4) . . ?
F4 P1 F6A 166(4) . . ?
F5A P1 F6A 86(4) . . ?
F3A P1 F6A 97(5) . . ?
F5 P1 F2A 144(3) . . ?
F4A P1 F2A 84(5) . . ?
F1A P1 F2A 87(4) . . ?
F3 P1 F2A 55(3) . . ?
F4 P1 F2A 99(3) . . ?
F5A P1 F2A 173(4) . . ?
F3A P1 F2A 82(4) . . ?
F6A P1 F2A 93(4) . . ?
F2 P1 F1 90.4(17) . . ?
F5 P1 F1 88.6(15) . . ?
F4A P1 F1 91(4) . . ?
F3 P1 F1 174(2) . . ?
F4 P1 F1 81(2) . . ?
F5A P1 F1 60(2) . . ?
F3A P1 F1 151(3) . . ?
F6A P1 F1 87(4) . . ?
F2A P1 F1 127(3) . . ?
F2 P1 F6 94(2) . . ?
F5 P1 F6 90(2) . . ?
F4A P1 F6 170(4) . . ?
F1A P1 F6 84(3) . . ?
F3 P1 F6 90(3) . . ?
F4 P1 F6 174(3) . . ?
F5A P1 F6 91(3) . . ?
F3A P1 F6 89(4) . . ?
F2A P1 F6 87(3) . . ?
F1 P1 F6 96(2) . . ?
F10A P2 F12A 95.7(18) . . ?
F10A P2 F12 109.0(17) . . ?
F10A P2 F11 121.9(19) . . ?
F12A P2 F11 91.1(17) . . ?
F12 P2 F11 88.3(14) . . ?
F10A P2 F11A 90(2) . . ?
F12A P2 F11A 95(2) . . ?
F12 P2 F11A 100.1(18) . . ?
F10A P2 F7A 164(2) . . ?
F12A P2 F7A 94.1(12) . . ?
F12 P2 F7A 80.1(12) . . ?
F11 P2 F7A 70.8(14) . . ?
F11A P2 F7A 102(2) . . ?
F12A P2 F10 74.9(12) . . ?
F12 P2 F10 88.7(12) . . ?
F11 P2 F10 86.9(13) . . ?
F11A P2 F10 58.2(17) . . ?
F7A P2 F10 155.1(15) . . ?
F10A P2 F7 127(3) . . ?
F12A P2 F7 106.4(19) . . ?
F12 P2 F7 93.7(18) . . ?
F11 P2 F7 105(2) . . ?
F11A P2 F7 133(3) . . ?
F10 P2 F7 168(2) . . ?
F10A P2 F9 66.7(16) . . ?
F12A P2 F9 161.7(13) . . ?
F12 P2 F9 175.6(13) . . ?
F11 P2 F9 94.2(13) . . ?
F11A P2 F9 80.3(18) . . ?
F7A P2 F9 104.2(12) . . ?
F10 P2 F9 87.9(12) . . ?
F7 P2 F9 89.1(18) . . ?
F10A P2 F8 53.5(17) . . ?
F12A P2 F8 82.7(16) . . ?
F12 P2 F8 87.0(13) . . ?
F11 P2 F8 171.6(12) . . ?
F11A P2 F8 143.0(19) . . ?
F7A P2 F8 115.2(14) . . ?
F10 P2 F8 86.0(13) . . ?
F7 P2 F8 82(2) . . ?
F9 P2 F8 90.0(13) . . ?
F10A P2 F9A 92(2) . . ?
F12A P2 F9A 172.1(19) . . ?
F12 P2 F9A 158.9(18) . . ?
F11 P2 F9A 83(2) . . ?
F11A P2 F9A 83(2) . . ?
F7A P2 F9A 78.9(18) . . ?
F10 P2 F9A 110.1(18) . . ?
F7 P2 F9A 70(2) . . ?
F8 P2 F9A 104(2) . . ?
F10A P2 F8A 91(2) . . ?
F12A P2 F8A 93(2) . . ?
F12 P2 F8A 87.4(18) . . ?
F11 P2 F8A 147(2) . . ?
F11A P2 F8A 172(2) . . ?
F7A P2 F8A 76(2) . . ?
F10 P2 F8A 126(2) . . ?
F9 P2 F8A 92.5(18) . . ?
F9A P2 F8A 89(2) . . ?
N5 C23 C24 162.6 . . ?
C23 C24 H24A 109.5 . . ?
C23 C24 H24B 109.5 . . ?
H24A C24 H24B 109.5 . . ?
C23 C24 H24C 109.5 . . ?
H24A C24 H24C 109.5 . . ?
H24B C24 H24C 109.5 . . ?

loop_
_geom_bond_atom_site_label_1
_geom_bond_atom_site_label_2
_geom_bond_distance
_geom_bond_site_symmetry_2
_geom_bond_publ_flag
Hg1 S1 2.385(5) . ?
Hg1 S2 2.392(5) . ?
Hg1 N3 2.436(17) . ?
Hg1 N4 2.463(14) . ?
S1 C1 1.728(19) . ?
S2 C10 1.792(19) . ?
N1 C7 1.46(3) . ?
N1 C9 1.49(3) . ?
N1 C4 1.49(2) . ?
N1 C8 1.51(3) . ?
N2 C16 1.47(3) . ?
N2 C17 1.47(3) . ?
N2 C18 1.49(3) . ?
N2 C13 1.50(2) . ?
N3 C19 1.47(3) . ?
N3 H3A 0.9000 . ?
N3 H3B 0.9000 . ?
N4 C21 1.45(2) . ?
N4 C20 1.49(3) . ?
N4 H4 0.9100 . ?
C1 C6 1.34(3) . ?
C1 C2 1.38(3) . ?
C2 C3 1.37(3) . ?
C2 H2A 0.9300 . ?
C3 C4 1.33(3) . ?
C3 H3 0.9300 . ?
C4 C5 1.38(3) . ?
C5 C6 1.38(3) . ?
C5 H5A 0.9300 . ?
C6 H6A 0.9300 . ?
C7 H7A 0.9600 . ?
C7 H7B 0.9600 . ?
C7 H7C 0.9600 . ?
C8 H8A 0.9600 . ?
C8 H8B 0.9600 . ?
C8 H8C 0.9600 . ?
C9 H9A 0.9600 . ?
C9 H9B 0.9600 . ?
C9 H9C 0.9600 . ?
C10 C15 1.38(3) . ?
C10 C11 1.41(2) . ?
C11 C12 1.37(3) . ?
C11 H11A 0.9300 . ?
C12 C13 1.34(2) . ?
C12 H12A 0.9300 . ?
C13 C14 1.37(3) . ?
C14 C15 1.38(3) . ?
C14 H14A 0.9300 . ?
C15 H15A 0.9300 . ?
C16 H16A 0.9600 . ?
C16 H16B 0.9600 . ?
C16 H16C 0.9600 . ?
C17 H17A 0.9600 . ?
C17 H17B 0.9600 . ?
C17 H17C 0.9600 . ?
C18 H18A 0.9600 . ?
C18 H18B 0.9600 . ?
C18 H18C 0.9600 . ?
C19 C20 1.42(3) . ?
C19 H19A 0.9700 . ?
C19 H19B 0.9700 . ?
C20 H20A 0.9700 . ?
C20 H20B 0.9700 . ?
C21 C22 1.46(3) . ?
C21 H21A 0.9700 . ?
C21 H21B 0.9700 . ?
C22 H22A 0.9600 . ?
C22 H22B 0.9600 . ?
C22 H22C 0.9600 . ?
P1 F2 1.573(12) . ?
P1 F5 1.573(11) . ?
P1 F4A 1.573(12) . ?
P1 F1A 1.574(12) . ?
P1 F3 1.573(12) . ?
P1 F4 1.574(11) . ?
P1 F5A 1.574(12) . ?
P1 F3A 1.574(12) . ?
P1 F6A 1.575(12) . ?
P1 F2A 1.575(12) . ?
P1 F1 1.577(12) . ?
P1 F6 1.577(11) . ?
P2 F10A 1.584(12) . ?
P2 F12A 1.585(11) . ?
P2 F12 1.586(11) . ?
P2 F11 1.587(11) . ?
P2 F11A 1.587(12) . ?
P2 F7A 1.587(12) . ?
P2 F10 1.589(11) . ?
P2 F7 1.591(12) . ?
P2 F9 1.591(12) . ?
P2 F8 1.593(12) . ?
P2 F9A 1.594(12) . ?
P2 F8A 1.594(12) . ?
C23 N5 1.2076 . ?
C23 C24 1.5118 . ?
C24 H24A 0.9600 . ?
C24 H24B 0.9600 . ?
C24 H24C 0.9600 . ?

loop_
_geom_hbond_atom_site_label_D
_geom_hbond_atom_site_label_H
_geom_hbond_atom_site_label_A
_geom_hbond_distance_DH
_geom_hbond_distance_HA
_geom_hbond_distance_DA
_geom_hbond_angle_DHA
_geom_hbond_site_symmetry_A
N3 H3B S2 0.90 2.69 3.562(17) 162.7 2_655
N4 H4 F5 0.91 2.55 3.39(3) 155.0 .
C7 H7C F2 0.96 2.51 3.41(4) 155.5 4_665
C9 H9C F9 0.96 2.53 3.34(3) 142.8 2_645
C17 H17A F8 0.96 2.50 3.41(3) 159.2 3_656
C18 H18A F11 0.96 2.42 3.33(3) 156.7 1_545
C24 H24B S2 0.96 2.88 3.767(19) 154.9 3_655

loop_
_geom_torsion_atom_site_label_1
_geom_torsion_atom_site_label_2
_geom_torsion_atom_site_label_3
_geom_torsion_atom_site_label_4
_geom_torsion
_geom_torsion_site_symmetry_1
_geom_torsion_site_symmetry_2
_geom_torsion_site_symmetry_3
_geom_torsion_site_symmetry_4
_geom_torsion_publ_flag
S2 Hg1 S1 C1 -6.8(8) . . . . ?
N3 Hg1 S1 C1 132.6(8) . . . . ?
N4 Hg1 S1 C1 -152.1(8) . . . . ?
S1 Hg1 S2 C10 -171.6(7) . . . . ?
N3 Hg1 S2 C10 49.4(8) . . . . ?
N4 Hg1 S2 C10 -28.5(9) . . . . ?
S1 Hg1 N3 C19 81.9(14) . . . . ?
S2 Hg1 N3 C19 -121.2(14) . . . . ?
N4 Hg1 N3 C19 -13.5(14) . . . . ?
S1 Hg1 N4 C21 14.3(17) . . . . ?
S2 Hg1 N4 C21 -144.9(15) . . . . ?
N3 Hg1 N4 C21 115.3(17) . . . . ?
S1 Hg1 N4 C20 -113.9(15) . . . . ?
S2 Hg1 N4 C20 86.9(16) . . . . ?
N3 Hg1 N4 C20 -13.0(15) . . . . ?
Hg1 S1 C1 C6 -3(2) . . . . ?
Hg1 S1 C1 C2 173.0(15) . . . . ?
C6 C1 C2 C3 0(3) . . . . ?
S1 C1 C2 C3 -176.4(18) . . . . ?
C1 C2 C3 C4 -1(4) . . . . ?
C2 C3 C4 C5 2(4) . . . . ?
C2 C3 C4 N1 179(2) . . . . ?
C7 N1 C4 C3 -46(3) . . . . ?
C9 N1 C4 C3 77(2) . . . . ?
C8 N1 C4 C3 -162(2) . . . . ?
C7 N1 C4 C5 132(2) . . . . ?
C9 N1 C4 C5 -106(2) . . . . ?
C8 N1 C4 C5 15(3) . . . . ?
C3 C4 C5 C6 -2(3) . . . . ?
N1 C4 C5 C6 -179.0(19) . . . . ?
C2 C1 C6 C5 0(3) . . . . ?
S1 C1 C6 C5 176.3(19) . . . . ?
C4 C5 C6 C1 1(4) . . . . ?
Hg1 S2 C10 C15 -94.6(14) . . . . ?
Hg1 S2 C10 C11 86.1(15) . . . . ?
C15 C10 C11 C12 -3(3) . . . . ?
S2 C10 C11 C12 176.0(16) . . . . ?
C10 C11 C12 C13 3(3) . . . . ?
C11 C12 C13 C14 -4(3) . . . . ?
C11 C12 C13 N2 178.6(17) . . . . ?
C16 N2 C13 C12 69(2) . . . . ?
C17 N2 C13 C12 -52(2) . . . . ?
C18 N2 C13 C12 -168.6(18) . . . . ?
C16 N2 C13 C14 -108(2) . . . . ?
C17 N2 C13 C14 130.4(19) . . . . ?
C18 N2 C13 C14 14(2) . . . . ?
C12 C13 C14 C15 5(3) . . . . ?
N2 C13 C14 C15 -177.7(17) . . . . ?
C13 C14 C15 C10 -5(3) . . . . ?
C11 C10 C15 C14 4(3) . . . . ?
S2 C10 C15 C14 -175.0(15) . . . . ?
Hg1 N3 C19 C20 41(3) . . . . ?
N3 C19 C20 N4 -59(3) . . . . ?
C21 N4 C20 C19 -87(3) . . . . ?
Hg1 N4 C20 C19 42(3) . . . . ?
C20 N4 C21 C22 -165(2) . . . . ?
Hg1 N4 C21 C22 72(2) . . . . ?
